data_4036163
loop_
_publ_author_name
'Zhang, Fan'
'Sun, Hengzhi'
'Song, Zhuang'
'Zhou, Shuxi'
'Wen, Xiaoan'
'Xu, Qing-Long'
'Sun, Hongbin'

_publ_section_title
;
 Stereoselective Synthesis of Arylglycine Derivatives via
 Palladium-Catalyzed \a-Arylation of a Chiral Nickel(II) Glycinate.
;
_journal_issue 9
_journal_name_full 'The Journal of organic chemistry'
_journal_page_first 4459
_journal_page_last 4464
_journal_paper_doi 10.1021/acs.joc.5b00314
_journal_volume 80
_journal_year 2015
_chemical_formula_sum 'C33 H29 N3 Ni O3'
_chemical_formula_weight 574.30
_space_group_IT_number 14
_space_group_name_Hall '-P 2yn'
_space_group_name_H-M_alt 'P 1 21/n 1'
_symmetry_cell_setting monoclinic
_symmetry_space_group_name_H-M 'P 1 21/n 1'
_atom_sites_solution_hydrogens geom
_atom_sites_solution_primary direct
_atom_sites_solution_secondary difmap
_audit_creation_method SHELXL-97
_cell_angle_alpha 90.00
_cell_angle_beta 101.60(3)
_cell_angle_gamma 90.00
_cell_formula_units_Z 4
_cell_length_a 12.650(3)
_cell_length_b 9.7350(19)
_cell_length_c 23.360(5)
_cell_measurement_reflns_used 25
_cell_measurement_temperature 293(2)
_cell_measurement_theta_max 14
_cell_measurement_theta_min 9
_cell_volume 2818.0(11)
_computing_cell_refinement 'CAD4 EXPRESS'
_computing_data_collection 'CAD4 EXPRESS(Enraf-Nonius,1994)'
_computing_data_reduction 'XCAD4(Harms & Wocadlo,1995)'
_computing_structure_refinement 'SHELXL-97 (Sheldrick, 1997)'
_computing_structure_solution 'SHELXS-97 (Sheldrick, 1990)'
_diffrn_ambient_temperature 293(2)
_diffrn_measured_fraction_theta_full 1.000
_diffrn_measured_fraction_theta_max 1.000
_diffrn_measurement_device_type 'Nonius CAD4'
_diffrn_measurement_method \w/2\q
_diffrn_radiation_monochromator graphite
_diffrn_radiation_source 'fine-focus sealed tube'
_diffrn_radiation_type MoK\a
_diffrn_radiation_wavelength 0.71073
_diffrn_reflns_av_R_equivalents 0.0427
_diffrn_reflns_av_sigmaI/netI 0.0484
_diffrn_reflns_limit_h_max 15
_diffrn_reflns_limit_h_min 0
_diffrn_reflns_limit_k_max 11
_diffrn_reflns_limit_k_min 0
_diffrn_reflns_limit_l_max 27
_diffrn_reflns_limit_l_min -28
_diffrn_reflns_number 5425
_diffrn_reflns_theta_full 25.37
_diffrn_reflns_theta_max 25.37
_diffrn_reflns_theta_min 1.70
_diffrn_standards_decay_% 1
_diffrn_standards_interval_count 200
_diffrn_standards_interval_time 2h
_diffrn_standards_number 3
_exptl_absorpt_coefficient_mu 0.727
_exptl_absorpt_correction_T_max 0.9308
_exptl_absorpt_correction_T_min 0.8682
_exptl_absorpt_correction_type psi-scan
_exptl_crystal_density_diffrn 1.354
_exptl_crystal_density_method 'not measured'
_exptl_crystal_F_000 1200
_exptl_crystal_size_max 0.20
_exptl_crystal_size_mid 0.10
_exptl_crystal_size_min 0.10
_refine_diff_density_max 0.243
_refine_diff_density_min -0.256
_refine_diff_density_rms 0.053
_refine_ls_extinction_method none
_refine_ls_goodness_of_fit_ref 1.000
_refine_ls_hydrogen_treatment constr
_refine_ls_matrix_type full
_refine_ls_number_parameters 361
_refine_ls_number_reflns 5178
_refine_ls_number_restraints 0
_refine_ls_restrained_S_all 1.000
_refine_ls_R_factor_all 0.0747
_refine_ls_R_factor_gt 0.0437
_refine_ls_shift/su_max 0.001
_refine_ls_shift/su_mean 0.000
_refine_ls_structure_factor_coef Fsqd
_refine_ls_weighting_details 'calc w=1/[\s^2^(Fo^2^)+(0.0620P)^2^+0.0000P] where P=(Fo^2^+2Fc^2^)/3'
_refine_ls_weighting_scheme calc
_refine_ls_wR_factor_gt 0.1020
_refine_ls_wR_factor_ref 0.1141
_reflns_number_gt 3587
_reflns_number_total 5178
_reflns_threshold_expression >2sigma(I)
_cod_data_source_file jo5b00314_si_002.cif
_cod_data_source_block x
_cod_depositor_comments
;
The following automatic conversions were performed:

data item '_symmetry_cell_setting' value 'Monoclinic' was changed to
'monoclinic' in accordance with the
/home/saulius/struct/COD-crude-data/automatic-downloads/DataCite-retrospective/ACS/depositions/lib/dictionaries/cif_core.dic
dictionary named 'cif_core.dic' version 2.4.2 last updated on
2011-04-26.

Automatic conversion script
Id: cif_fix_values 6909 2019-04-08 15:41:33Z antanas 
;
_cod_original_cell_volume 2818.0(10)
_cod_original_sg_symbol_H-M P21/N
_cod_database_code 4036163

loop_
_symmetry_equiv_pos_as_xyz
'x, y, z'
'-x+1/2, y+1/2, -z+1/2'
'-x, -y, -z'
'x-1/2, -y-1/2, z-1/2'

loop_
_atom_site_label
_atom_site_type_symbol
_atom_site_fract_x
_atom_site_fract_y
_atom_site_fract_z
_atom_site_U_iso_or_equiv
_atom_site_adp_type
_atom_site_occupancy
_atom_site_symmetry_multiplicity
_atom_site_calc_flag
_atom_site_refinement_flags
Ni Ni 0.54555(3) 0.03677(4) 0.854652(16) 0.03573(13) Uani 1 1 d .
O1 O 0.33287(18) -0.2067(3) 0.76144(11) 0.0683(7) Uani 1 1 d .
N1 N 0.41847(18) 0.1315(3) 0.81354(10) 0.0425(6) Uani 1 1 d .
C1 C 0.3859(2) -0.1130(4) 0.78830(14) 0.0475(8) Uani 1 1 d .
O2 O 0.61792(16) 0.1996(2) 0.87818(9) 0.0454(5) Uani 1 1 d .
N2 N 0.47030(18) -0.1231(2) 0.83487(10) 0.0385(6) Uani 1 1 d .
C2 C 0.3644(2) 0.0330(3) 0.76733(13) 0.0469(8) Uani 1 1 d .
H2A H 0.2865 0.0503 0.7583 0.056 Uiso 1 1 calc R
N3 N 0.67274(18) -0.0510(2) 0.88724(10) 0.0360(6) Uani 1 1 d .
O3 O 0.78450(18) 0.2812(2) 0.91086(11) 0.0601(7) Uani 1 1 d .
C3 C 0.4133(3) 0.0659(4) 0.71344(16) 0.0721(11) Uani 1 1 d .
H3A H 0.4521 -0.0130 0.7028 0.087 Uiso 1 1 calc R
H3B H 0.3571 0.0907 0.6803 0.087 Uiso 1 1 calc R
C4 C 0.4899(3) 0.1861(4) 0.73130(17) 0.0734(12) Uani 1 1 d .
H4A H 0.5633 0.1543 0.7449 0.088 Uiso 1 1 calc R
H4B H 0.4883 0.2490 0.6989 0.088 Uiso 1 1 calc R
C5 C 0.4472(3) 0.2525(4) 0.77941(16) 0.0590(10) Uani 1 1 d .
H5A H 0.3841 0.3080 0.7642 0.071 Uiso 1 1 calc R
H5B H 0.5016 0.3097 0.8034 0.071 Uiso 1 1 calc R
C6 C 0.3468(2) 0.1785(3) 0.85366(14) 0.0497(8) Uani 1 1 d .
H6A H 0.2857 0.2268 0.8307 0.060 Uiso 1 1 calc R
H6B H 0.3866 0.2437 0.8813 0.060 Uiso 1 1 calc R
C7 C 0.3051(2) 0.0665(3) 0.88735(13) 0.0427(7) Uani 1 1 d .
C8 C 0.2017(3) 0.0162(4) 0.86950(16) 0.0632(10) Uani 1 1 d .
H8A H 0.1576 0.0517 0.8361 0.076 Uiso 1 1 calc R
C9 C 0.1628(3) -0.0863(5) 0.90066(19) 0.0794(13) Uani 1 1 d .
H9A H 0.0929 -0.1193 0.8884 0.095 Uiso 1 1 calc R
C10 C 0.2286(4) -0.1398(4) 0.95032(18) 0.0772(12) Uani 1 1 d .
H10A H 0.2030 -0.2093 0.9713 0.093 Uiso 1 1 calc R
C11 C 0.3313(3) -0.0903(4) 0.96857(16) 0.0682(11) Uani 1 1 d .
H11A H 0.3754 -0.1267 1.0018 0.082 Uiso 1 1 calc R
C12 C 0.3690(3) 0.0120(4) 0.93823(14) 0.0541(9) Uani 1 1 d .
H12A H 0.4383 0.0462 0.9515 0.065 Uiso 1 1 calc R
C13 C 0.7218(2) 0.1879(3) 0.89293(13) 0.0430(7) Uani 1 1 d .
C14 C 0.7636(2) 0.0423(3) 0.88608(12) 0.0389(7) Uani 1 1 d .
H14A H 0.8231 0.0214 0.9188 0.047 Uiso 1 1 calc R
C15 C 0.8029(2) 0.0326(3) 0.82892(13) 0.0408(7) Uani 1 1 d .
C16 C 0.7531(3) -0.0502(4) 0.78286(14) 0.0516(8) Uani 1 1 d .
H16A H 0.6950 -0.1050 0.7872 0.062 Uiso 1 1 calc R
C17 C 0.7886(3) -0.0525(4) 0.73071(16) 0.0665(10) Uani 1 1 d .
H17A H 0.7543 -0.1089 0.7005 0.080 Uiso 1 1 calc R
C18 C 0.8738(3) 0.0276(4) 0.72315(17) 0.0672(11) Uani 1 1 d .
H18A H 0.8970 0.0264 0.6878 0.081 Uiso 1 1 calc R
C19 C 0.9245(3) 0.1097(4) 0.76820(19) 0.0699(11) Uani 1 1 d .
H19A H 0.9829 0.1635 0.7635 0.084 Uiso 1 1 calc R
C20 C 0.8894(3) 0.1130(4) 0.82035(16) 0.0589(9) Uani 1 1 d .
H20A H 0.9240 0.1698 0.8503 0.071 Uiso 1 1 calc R
C21 C 0.6870(2) -0.1777(3) 0.90474(12) 0.0374(7) Uani 1 1 d .
C22 C 0.7978(2) -0.2301(3) 0.93016(13) 0.0429(7) Uani 1 1 d .
C23 C 0.8501(3) -0.3176(4) 0.89779(16) 0.0600(9) Uani 1 1 d .
H23A H 0.8177 -0.3415 0.8598 0.072 Uiso 1 1 calc R
C24 C 0.9517(3) -0.3692(4) 0.9230(2) 0.0746(12) Uani 1 1 d .
H24A H 0.9866 -0.4280 0.9014 0.089 Uiso 1 1 calc R
C25 C 1.0002(3) -0.3355(4) 0.9778(2) 0.0779(13) Uani 1 1 d .
H25A H 1.0681 -0.3704 0.9937 0.094 Uiso 1 1 calc R
C26 C 0.9491(3) -0.2492(4) 1.01027(19) 0.0820(13) Uani 1 1 d .
H26A H 0.9819 -0.2265 1.0484 0.098 Uiso 1 1 calc R
C27 C 0.8477(3) -0.1960(4) 0.98558(15) 0.0669(11) Uani 1 1 d .
H27A H 0.8137 -0.1365 1.0073 0.080 Uiso 1 1 calc R
C28 C 0.5955(2) -0.2715(3) 0.90139(13) 0.0391(7) Uani 1 1 d .
C29 C 0.4915(2) -0.2452(3) 0.86681(13) 0.0400(7) Uani 1 1 d .
C30 C 0.4096(3) -0.3411(3) 0.86849(16) 0.0580(9) Uani 1 1 d .
H30A H 0.3404 -0.3252 0.8470 0.070 Uiso 1 1 calc R
C31 C 0.4305(3) -0.4592(4) 0.90175(18) 0.0672(11) Uani 1 1 d .
H31A H 0.3743 -0.5198 0.9035 0.081 Uiso 1 1 calc R
C32 C 0.5314(3) -0.4885(4) 0.93194(17) 0.0627(10) Uani 1 1 d .
H32A H 0.5450 -0.5708 0.9523 0.075 Uiso 1 1 calc R
C33 C 0.6127(3) -0.3961(3) 0.93219(14) 0.0531(9) Uani 1 1 d .
H33A H 0.6814 -0.4163 0.9533 0.064 Uiso 1 1 calc R

loop_
_atom_site_aniso_label
_atom_site_aniso_U_11
_atom_site_aniso_U_22
_atom_site_aniso_U_33
_atom_site_aniso_U_23
_atom_site_aniso_U_13
_atom_site_aniso_U_12
Ni 0.0320(2) 0.0337(2) 0.0388(2) 0.00222(18) 0.00062(15) -0.00092(18)
O1 0.0556(15) 0.0654(17) 0.0730(17) -0.0207(14) -0.0131(13) -0.0088(13)
N1 0.0355(13) 0.0441(16) 0.0458(15) 0.0098(12) 0.0031(11) -0.0004(12)
C1 0.0320(16) 0.059(2) 0.0501(19) -0.0118(18) 0.0059(14) -0.0028(16)
O2 0.0400(12) 0.0346(12) 0.0565(14) 0.0007(10) -0.0022(10) -0.0004(10)
N2 0.0322(13) 0.0379(14) 0.0438(14) -0.0023(12) 0.0038(11) -0.0002(11)
C2 0.0356(16) 0.059(2) 0.0414(17) -0.0006(17) -0.0035(13) -0.0016(16)
N3 0.0363(13) 0.0360(14) 0.0336(12) 0.0020(11) 0.0019(10) -0.0023(11)
O3 0.0570(14) 0.0437(14) 0.0714(16) -0.0060(12) -0.0069(12) -0.0148(12)
C3 0.071(3) 0.096(3) 0.049(2) 0.008(2) 0.0085(19) 0.009(2)
C4 0.062(2) 0.095(3) 0.062(2) 0.035(2) 0.009(2) -0.002(2)
C5 0.0477(19) 0.059(2) 0.067(2) 0.0308(19) 0.0025(17) 0.0035(18)
C6 0.0445(18) 0.0460(19) 0.057(2) -0.0013(16) 0.0055(15) 0.0077(15)
C7 0.0388(16) 0.0441(19) 0.0456(18) -0.0083(14) 0.0093(14) -0.0007(14)
C8 0.048(2) 0.088(3) 0.050(2) -0.009(2) 0.0021(16) -0.008(2)
C9 0.068(3) 0.104(3) 0.068(3) -0.024(3) 0.018(2) -0.040(3)
C10 0.100(3) 0.068(3) 0.073(3) -0.010(2) 0.039(3) -0.028(3)
C11 0.071(3) 0.084(3) 0.051(2) 0.011(2) 0.0151(19) 0.005(2)
C12 0.0430(18) 0.072(2) 0.0472(19) 0.0005(17) 0.0078(15) -0.0028(17)
C13 0.0438(18) 0.0410(18) 0.0409(17) 0.0023(14) 0.0007(14) -0.0047(15)
C14 0.0322(15) 0.0398(17) 0.0404(16) 0.0040(14) -0.0032(12) -0.0033(14)
C15 0.0318(15) 0.0413(17) 0.0476(17) 0.0071(15) 0.0040(13) 0.0054(15)
C16 0.055(2) 0.052(2) 0.050(2) 0.0006(17) 0.0155(16) -0.0009(17)
C17 0.085(3) 0.062(3) 0.056(2) -0.0051(19) 0.021(2) 0.008(2)
C18 0.079(3) 0.067(3) 0.063(2) 0.021(2) 0.034(2) 0.023(2)
C19 0.053(2) 0.075(3) 0.087(3) 0.030(2) 0.029(2) 0.002(2)
C20 0.0435(19) 0.069(2) 0.063(2) 0.0114(19) 0.0063(17) -0.0095(18)
C21 0.0419(17) 0.0403(18) 0.0285(15) -0.0002(13) 0.0040(12) 0.0013(14)
C22 0.0375(16) 0.0397(18) 0.0479(19) 0.0085(15) 0.0000(14) 0.0015(14)
C23 0.051(2) 0.065(2) 0.060(2) 0.0072(19) 0.0025(17) 0.0127(19)
C24 0.057(2) 0.070(3) 0.098(3) 0.018(2) 0.019(2) 0.022(2)
C25 0.045(2) 0.065(3) 0.114(4) 0.036(3) -0.009(2) -0.003(2)
C26 0.080(3) 0.069(3) 0.077(3) 0.011(2) -0.033(2) 0.003(2)
C27 0.075(3) 0.063(2) 0.050(2) -0.0066(19) -0.0160(19) 0.012(2)
C28 0.0417(17) 0.0350(17) 0.0396(17) 0.0008(13) 0.0058(13) -0.0009(14)
C29 0.0437(17) 0.0338(16) 0.0451(18) -0.0066(14) 0.0147(14) -0.0050(14)
C30 0.051(2) 0.044(2) 0.081(3) -0.0099(18) 0.0197(19) -0.0073(17)
C31 0.067(3) 0.039(2) 0.102(3) -0.004(2) 0.034(2) -0.015(2)
C32 0.079(3) 0.040(2) 0.072(3) 0.0077(18) 0.023(2) -0.0023(19)
C33 0.064(2) 0.0396(19) 0.057(2) 0.0067(16) 0.0155(17) 0.0003(17)

loop_
_atom_type_symbol
_atom_type_description
_atom_type_scat_dispersion_real
_atom_type_scat_dispersion_imag
_atom_type_scat_source
C C 0.0033 0.0016 'International Tables Vol C Tables 4.2.6.8 and 6.1.1.4'
H H 0.0000 0.0000 'International Tables Vol C Tables 4.2.6.8 and 6.1.1.4'
N N 0.0061 0.0033 'International Tables Vol C Tables 4.2.6.8 and 6.1.1.4'
O O 0.0106 0.0060 'International Tables Vol C Tables 4.2.6.8 and 6.1.1.4'
Ni Ni 0.3393 1.1124 'International Tables Vol C Tables 4.2.6.8 and 6.1.1.4'

loop_
_geom_angle_atom_site_label_1
_geom_angle_atom_site_label_2
_geom_angle_atom_site_label_3
_geom_angle
N2 Ni N3 94.36(10)
N2 Ni O2 176.81(10)
N3 Ni O2 86.34(9)
N2 Ni N1 86.68(11)
N3 Ni N1 174.19(10)
O2 Ni N1 92.93(10)
C6 N1 C2 113.5(2)
C6 N1 C5 109.4(3)
C2 N1 C5 104.0(2)
C6 N1 Ni 112.44(19)
C2 N1 Ni 105.43(19)
C5 N1 Ni 111.77(18)
O1 C1 N2 127.8(3)
O1 C1 C2 119.3(3)
N2 C1 C2 112.8(3)
C13 O2 Ni 114.7(2)
C1 N2 C29 121.4(3)
C1 N2 Ni 115.0(2)
C29 N2 Ni 123.47(19)
N1 C2 C1 109.9(2)
N1 C2 C3 104.7(3)
C1 C2 C3 112.5(3)
N1 C2 H2A 109.8
C1 C2 H2A 109.8
C3 C2 H2A 109.8
C21 N3 C14 122.2(2)
C21 N3 Ni 128.5(2)
C14 N3 Ni 109.03(17)
C4 C3 C2 105.8(3)
C4 C3 H3A 110.6
C2 C3 H3A 110.6
C4 C3 H3B 110.6
C2 C3 H3B 110.6
H3A C3 H3B 108.7
C5 C4 C3 103.5(3)
C5 C4 H4A 111.1
C3 C4 H4A 111.1
C5 C4 H4B 111.1
C3 C4 H4B 111.1
H4A C4 H4B 109.0
C4 C5 N1 102.8(3)
C4 C5 H5A 111.2
N1 C5 H5A 111.2
C4 C5 H5B 111.2
N1 C5 H5B 111.2
H5A C5 H5B 109.1
N1 C6 C7 115.2(3)
N1 C6 H6A 108.5
C7 C6 H6A 108.5
N1 C6 H6B 108.5
C7 C6 H6B 108.5
H6A C6 H6B 107.5
C8 C7 C12 118.2(3)
C8 C7 C6 120.7(3)
C12 C7 C6 121.1(3)
C9 C8 C7 120.8(3)
C9 C8 H8A 119.6
C7 C8 H8A 119.6
C10 C9 C8 119.7(4)
C10 C9 H9A 120.2
C8 C9 H9A 120.2
C11 C10 C9 120.0(4)
C11 C10 H10A 120.0
C9 C10 H10A 120.0
C12 C11 C10 120.3(4)
C12 C11 H11A 119.9
C10 C11 H11A 119.9
C11 C12 C7 121.0(3)
C11 C12 H12A 119.5
C7 C12 H12A 119.5
O3 C13 O2 125.4(3)
O3 C13 C14 120.6(3)
O2 C13 C14 114.0(3)
N3 C14 C15 111.9(2)
N3 C14 C13 106.4(2)
C15 C14 C13 109.3(2)
N3 C14 H14A 109.7
C15 C14 H14A 109.7
C13 C14 H14A 109.7
C20 C15 C16 117.5(3)
C20 C15 C14 119.8(3)
C16 C15 C14 122.7(3)
C17 C16 C15 121.1(3)
C17 C16 H16A 119.5
C15 C16 H16A 119.5
C18 C17 C16 120.5(4)
C18 C17 H17A 119.7
C16 C17 H17A 119.7
C17 C18 C19 119.4(4)
C17 C18 H18A 120.3
C19 C18 H18A 120.3
C18 C19 C20 120.4(4)
C18 C19 H19A 119.8
C20 C19 H19A 119.8
C19 C20 C15 121.1(4)
C19 C20 H20A 119.4
C15 C20 H20A 119.4
N3 C21 C28 121.1(3)
N3 C21 C22 120.4(3)
C28 C21 C22 118.4(3)
C27 C22 C23 119.0(3)
C27 C22 C21 120.8(3)
C23 C22 C21 120.2(3)
C22 C23 C24 119.3(4)
C22 C23 H23A 120.3
C24 C23 H23A 120.3
C25 C24 C23 121.2(4)
C25 C24 H24A 119.4
C23 C24 H24A 119.4
C24 C25 C26 120.0(4)
C24 C25 H25A 120.0
C26 C25 H25A 120.0
C25 C26 C27 119.5(4)
C25 C26 H26A 120.3
C27 C26 H26A 120.3
C22 C27 C26 120.9(4)
C22 C27 H27A 119.5
C26 C27 H27A 119.5
C33 C28 C29 118.5(3)
C33 C28 C21 118.2(3)
C29 C28 C21 123.3(3)
N2 C29 C30 121.1(3)
N2 C29 C28 120.8(3)
C30 C29 C28 118.0(3)
C31 C30 C29 120.7(3)
C31 C30 H30A 119.6
C29 C30 H30A 119.6
C32 C31 C30 121.3(3)
C32 C31 H31A 119.4
C30 C31 H31A 119.4
C31 C32 C33 119.5(3)
C31 C32 H32A 120.2
C33 C32 H32A 120.2
C32 C33 C28 121.8(3)
C32 C33 H33A 119.1
C28 C33 H33A 119.1

loop_
_geom_bond_atom_site_label_1
_geom_bond_atom_site_label_2
_geom_bond_distance
Ni N2 1.835(2)
Ni N3 1.846(2)
Ni O2 1.857(2)
Ni N1 1.933(2)
O1 C1 1.228(4)
N1 C6 1.500(4)
N1 C2 1.502(4)
N1 C5 1.507(4)
C1 N2 1.366(4)
C1 C2 1.511(5)
O2 C13 1.295(3)
N2 C29 1.400(4)
C2 C3 1.544(5)
C2 H2A 0.9800
N3 C21 1.300(4)
N3 C14 1.470(3)
O3 C13 1.223(3)
C3 C4 1.523(5)
C3 H3A 0.9700
C3 H3B 0.9700
C4 C5 1.489(5)
C4 H4A 0.9700
C4 H4B 0.9700
C5 H5A 0.9700
C5 H5B 0.9700
C6 C7 1.501(4)
C6 H6A 0.9700
C6 H6B 0.9700
C7 C8 1.381(4)
C7 C12 1.400(4)
C8 C9 1.383(5)
C8 H8A 0.9300
C9 C10 1.386(6)
C9 H9A 0.9300
C10 C11 1.371(5)
C10 H10A 0.9300
C11 C12 1.363(5)
C11 H11A 0.9300
C12 H12A 0.9300
C13 C14 1.532(4)
C14 C15 1.518(4)
C14 H14A 0.9800
C15 C20 1.392(4)
C15 C16 1.390(4)
C16 C17 1.380(5)
C16 H16A 0.9300
C17 C18 1.370(5)
C17 H17A 0.9300
C18 C19 1.373(6)
C18 H18A 0.9300
C19 C20 1.378(5)
C19 H19A 0.9300
C20 H20A 0.9300
C21 C28 1.463(4)
C21 C22 1.498(4)
C22 C27 1.362(4)
C22 C23 1.392(4)
C23 C24 1.395(5)
C23 H23A 0.9300
C24 C25 1.344(6)
C24 H24A 0.9300
C25 C26 1.378(6)
C25 H25A 0.9300
C26 C27 1.396(5)
C26 H26A 0.9300
C27 H27A 0.9300
C28 C33 1.404(4)
C28 C29 1.422(4)
C29 C30 1.402(4)
C30 C31 1.383(5)
C30 H30A 0.9300
C31 C32 1.359(5)
C31 H31A 0.9300
C32 C33 1.365(5)
C32 H32A 0.9300
C33 H33A 0.9300

loop_
_geom_torsion_atom_site_label_1
_geom_torsion_atom_site_label_2
_geom_torsion_atom_site_label_3
_geom_torsion_atom_site_label_4
_geom_torsion
N2 Ni N1 C6 95.6(2)
N3 Ni N1 C6 -163.9(10)
O2 Ni N1 C6 -81.2(2)
N2 Ni N1 C2 -28.52(19)
N3 Ni N1 C2 72.0(11)
O2 Ni N1 C2 154.65(18)
N2 Ni N1 C5 -140.9(2)
N3 Ni N1 C5 -40.4(11)
O2 Ni N1 C5 42.3(2)
N2 Ni O2 C13 117.4(17)
N3 Ni O2 C13 14.6(2)
N1 Ni O2 C13 -159.7(2)
O1 C1 N2 C29 -15.1(5)
C2 C1 N2 C29 169.0(3)
O1 C1 N2 Ni 169.0(3)
C2 C1 N2 Ni -6.9(3)
N3 Ni N2 C1 -153.2(2)
O2 Ni N2 C1 104.2(17)
N1 Ni N2 C1 21.1(2)
N3 Ni N2 C29 31.0(2)
O2 Ni N2 C29 -71.6(18)
N1 Ni N2 C29 -154.7(2)
C6 N1 C2 C1 -92.7(3)
C5 N1 C2 C1 148.5(3)
Ni N1 C2 C1 30.8(3)
C6 N1 C2 C3 146.1(3)
C5 N1 C2 C3 27.3(3)
Ni N1 C2 C3 -90.4(2)
O1 C1 C2 N1 166.8(3)
N2 C1 C2 N1 -17.0(4)
O1 C1 C2 C3 -76.9(4)
N2 C1 C2 C3 99.4(3)
N2 Ni N3 C21 -18.2(3)
O2 Ni N3 C21 158.7(3)
N1 Ni N3 C21 -118.3(10)
N2 Ni N3 C14 156.33(18)
O2 Ni N3 C14 -26.79(18)
N1 Ni N3 C14 56.2(11)
N1 C2 C3 C4 -2.2(4)
C1 C2 C3 C4 -121.6(3)
C2 C3 C4 C5 -24.0(4)
C3 C4 C5 N1 41.0(3)
C6 N1 C5 C4 -164.6(3)
C2 N1 C5 C4 -43.0(3)
Ni N1 C5 C4 70.2(3)
C2 N1 C6 C7 60.1(3)
C5 N1 C6 C7 175.7(3)
Ni N1 C6 C7 -59.5(3)
N1 C6 C7 C8 -100.4(3)
N1 C6 C7 C12 80.9(4)
C12 C7 C8 C9 -0.8(5)
C6 C7 C8 C9 -179.6(3)
C7 C8 C9 C10 -0.2(6)
C8 C9 C10 C11 0.5(6)
C9 C10 C11 C12 0.4(6)
C10 C11 C12 C7 -1.4(6)
C8 C7 C12 C11 1.7(5)
C6 C7 C12 C11 -179.6(3)
Ni O2 C13 O3 -178.3(3)
Ni O2 C13 C14 1.7(3)
C21 N3 C14 C15 87.8(3)
Ni N3 C14 C15 -87.2(2)
C21 N3 C14 C13 -152.9(3)
Ni N3 C14 C13 32.1(2)
O3 C13 C14 N3 157.8(3)
O2 C13 C14 N3 -22.2(3)
O3 C13 C14 C15 -81.2(3)
O2 C13 C14 C15 98.8(3)
N3 C14 C15 C20 -179.4(3)
C13 C14 C15 C20 63.0(3)
N3 C14 C15 C16 3.3(4)
C13 C14 C15 C16 -114.3(3)
C20 C15 C16 C17 0.1(5)
C14 C15 C16 C17 177.5(3)
C15 C16 C17 C18 -0.2(5)
C16 C17 C18 C19 0.5(6)
C17 C18 C19 C20 -0.8(6)
C18 C19 C20 C15 0.7(6)
C16 C15 C20 C19 -0.3(5)
C14 C15 C20 C19 -177.8(3)
C14 N3 C21 C28 -175.4(2)
Ni N3 C21 C28 -1.5(4)
C14 N3 C21 C22 6.0(4)
Ni N3 C21 C22 179.9(2)
N3 C21 C22 C27 75.7(4)
C28 C21 C22 C27 -103.0(4)
N3 C21 C22 C23 -106.1(4)
C28 C21 C22 C23 75.3(4)
C27 C22 C23 C24 0.5(5)
C21 C22 C23 C24 -177.7(3)
C22 C23 C24 C25 -0.3(6)
C23 C24 C25 C26 0.4(6)
C24 C25 C26 C27 -0.8(6)
C23 C22 C27 C26 -1.0(6)
C21 C22 C27 C26 177.3(3)
C25 C26 C27 C22 1.1(6)
N3 C21 C28 C33 -166.4(3)
C22 C21 C28 C33 12.3(4)
N3 C21 C28 C29 16.1(4)
C22 C21 C28 C29 -165.2(3)
C1 N2 C29 C30 -24.9(4)
Ni N2 C29 C30 150.7(2)
C1 N2 C29 C28 159.0(3)
Ni N2 C29 C28 -25.5(4)
C33 C28 C29 N2 -179.5(3)
C21 C28 C29 N2 -2.0(4)
C33 C28 C29 C30 4.2(4)
C21 C28 C29 C30 -178.2(3)
N2 C29 C30 C31 -177.8(3)
C28 C29 C30 C31 -1.5(5)
C29 C30 C31 C32 -2.5(6)
C30 C31 C32 C33 3.7(6)
C31 C32 C33 C28 -0.8(6)
C29 C28 C33 C32 -3.2(5)
C21 C28 C33 C32 179.2(3)
